data_4066886
loop_
_publ_author_name
'Wang, Nan'
'Hudson, Zachary M.'
'Wang, Suning'

_publ_section_title
;
 Reactivity of Aryldimesitylboranes under Suzuki&#x2212;Miyaura Coupling
 Conditions
;
_journal_issue 18
_journal_name_full Organometallics
_journal_page_first 4007
_journal_paper_doi 10.1021/om1006903
_journal_volume 29
_journal_year 2010
_chemical_formula_sum 'C22 H24.67 B0.67'
_chemical_formula_weight 296.29
_chemical_name_systematic
;

 ?

;
_space_group_IT_number 2
_symmetry_cell_setting triclinic
_symmetry_space_group_name_Hall '-P 1'
_symmetry_space_group_name_H-M 'P -1'
_atom_sites_solution_hydrogens geom
_atom_sites_solution_primary direct
_atom_sites_solution_secondary difmap
_audit_creation_method SHELXL-97
_cell_angle_alpha 83.122(4)
_cell_angle_beta 81.769(3)
_cell_angle_gamma 86.749(4)
_cell_formula_units_Z 6
_cell_length_a 12.395(2)
_cell_length_b 14.662(2)
_cell_length_c 15.449(3)
_cell_measurement_reflns_used 1849
_cell_measurement_temperature 180(2)
_cell_measurement_theta_max 26.98
_cell_measurement_theta_min 2.30
_cell_volume 2756.5(8)
_computing_cell_refinement 'Bruker SAINT'
_computing_data_collection 'Bruker APEX2'
_computing_data_reduction 'Bruker SAINT'
_computing_molecular_graphics 'Bruker SHELXTL'
_computing_publication_material 'Bruker SHELXTL'
_computing_structure_refinement 'SHELXL-97 (Sheldrick, 1997)'
_computing_structure_solution 'SHELXS-97 (Sheldrick, 1990)'
_diffrn_ambient_temperature 180(2)
_diffrn_measured_fraction_theta_full 0.429
_diffrn_measured_fraction_theta_max 0.429
_diffrn_measurement_device_type 'Bruker APEX-II CCD'
_diffrn_measurement_method '\f and \w scans'
_diffrn_radiation_monochromator graphite
_diffrn_radiation_source 'fine-focus sealed tube'
_diffrn_radiation_type MoK\a
_diffrn_radiation_wavelength 0.71073
_diffrn_reflns_av_R_equivalents 0.0000
_diffrn_reflns_av_sigmaI/netI 0.0346
_diffrn_reflns_limit_h_max 12
_diffrn_reflns_limit_h_min -14
_diffrn_reflns_limit_k_max 18
_diffrn_reflns_limit_k_min -1
_diffrn_reflns_limit_l_max 18
_diffrn_reflns_limit_l_min -15
_diffrn_reflns_number 5223
_diffrn_reflns_theta_full 27.12
_diffrn_reflns_theta_max 27.12
_diffrn_reflns_theta_min 1.40
_diffrn_standards_number 0
_exptl_absorpt_coefficient_mu 0.059
_exptl_absorpt_correction_T_max 0.9824
_exptl_absorpt_correction_T_min 0.9824
_exptl_absorpt_correction_type multi-scan
_exptl_crystal_colour colourless
_exptl_crystal_density_diffrn 1.071
_exptl_crystal_density_meas 0
_exptl_crystal_density_method 'not measured'
_exptl_crystal_description block
_exptl_crystal_F_000 960
_exptl_crystal_size_max 0.30
_exptl_crystal_size_mid 0.30
_exptl_crystal_size_min 0.30
_refine_diff_density_max 0.269
_refine_diff_density_min -0.261
_refine_diff_density_rms 0.051
_refine_ls_extinction_method none
_refine_ls_goodness_of_fit_ref 1.031
_refine_ls_hydrogen_treatment constr
_refine_ls_matrix_type full
_refine_ls_number_parameters 621
_refine_ls_number_reflns 5223
_refine_ls_number_restraints 0
_refine_ls_restrained_S_all 1.031
_refine_ls_R_factor_all 0.0828
_refine_ls_R_factor_gt 0.0633
_refine_ls_shift/su_max 0.004
_refine_ls_shift/su_mean 0.000
_refine_ls_structure_factor_coef Fsqd
_refine_ls_weighting_details 'calc w=1/[\s^2^(Fo^2^)+(0.1300P)^2^+0.0000P] where P=(Fo^2^+2Fc^2^)/3'
_refine_ls_weighting_scheme calc
_refine_ls_wR_factor_gt 0.1705
_refine_ls_wR_factor_ref 0.1923
_reflns_number_gt 3697
_reflns_number_total 5223
_reflns_threshold_expression >2sigma(I)
_cod_data_source_file om1006903_si_002.cif
_cod_data_source_block nan2_(Compound_1)
_cod_depositor_comments
;
The following automatic conversions were performed:

'_symmetry_cell_setting' value 'Triclinic' changed to 'triclinic'
according to /home/saulius/struct/CIF-dictionaries/cif_core.dic
dictionary named 'cif_core.dic' version 2.4.1 from 2010-06-29.

Automatic conversion script
Id: cif_fix_values 1715 2011-07-08 13:25:40Z adriana 
;
_cod_original_cell_volume 2756.4(8)
_cod_original_sg_symbol_H-M P-1
_cod_database_code 4066886

loop_
_symmetry_equiv_pos_as_xyz
'x, y, z'
'-x, -y, -z'

loop_
_atom_site_label
_atom_site_type_symbol
_atom_site_fract_x
_atom_site_fract_y
_atom_site_fract_z
_atom_site_U_iso_or_equiv
_atom_site_adp_type
_atom_site_occupancy
_atom_site_symmetry_multiplicity
_atom_site_calc_flag
_atom_site_refinement_flags
C1A C 0.4416(3) 0.09980(18) 0.8568(3) 0.0421(12) Uani 1 1 d .
C1 C 0.4777(4) 0.35750(19) 0.1545(4) 0.0645(16) Uani 1 1 d .
C2A C 0.3709(3) 0.13177(18) 0.9265(3) 0.0477(13) Uani 1 1 d .
H2AA H 0.3628 0.0955 0.9821 0.057 Uiso 1 1 calc R
C2 C 0.4707(3) 0.38208(19) 0.2394(3) 0.0579(14) Uani 1 1 d .
H2A H 0.5074 0.3446 0.2815 0.069 Uiso 1 1 calc R
C3A C 0.3119(3) 0.21572(17) 0.9169(3) 0.0373(11) Uani 1 1 d .
C3 C 0.4107(3) 0.46088(17) 0.2642(3) 0.0461(13) Uani 1 1 d .
C4A C 0.3269(3) 0.26826(16) 0.8340(3) 0.0349(11) Uani 1 1 d .
C4 C 0.3580(3) 0.51592(16) 0.2009(3) 0.0408(12) Uani 1 1 d .
C5 C 0.3632(3) 0.49199(19) 0.1168(3) 0.0477(13) Uani 1 1 d .
C5A C 0.3964(3) 0.23683(17) 0.7626(2) 0.0367(11) Uani 1 1 d .
C6 C 0.4258(4) 0.4121(2) 0.0954(3) 0.0627(16) Uani 1 1 d .
H6A H 0.4315 0.3962 0.0370 0.075 Uiso 1 1 calc R
C6A C 0.4530(3) 0.15200(17) 0.7778(3) 0.0388(12) Uani 1 1 d .
H6AA H 0.5014 0.1303 0.7306 0.047 Uiso 1 1 calc R
C7A C 0.2386(4) 0.2478(2) 0.9930(3) 0.0580(14) Uani 1 1 d .
H7AA H 0.2446 0.2044 1.0456 0.087 Uiso 1 1 calc R
H7AB H 0.1631 0.2516 0.9804 0.087 Uiso 1 1 calc R
H7AC H 0.2597 0.3087 1.0031 0.087 Uiso 1 1 calc R
C7 C 0.4079(5) 0.4853(2) 0.3559(3) 0.0750(17) Uani 1 1 d .
H7A H 0.4309 0.5485 0.3536 0.113 Uiso 1 1 calc R
H7B H 0.4573 0.4431 0.3870 0.113 Uiso 1 1 calc R
H7C H 0.3334 0.4803 0.3871 0.113 Uiso 1 1 calc R
C8A C 0.4106(4) 0.29072(19) 0.6730(3) 0.0506(13) Uani 1 1 d .
H8AA H 0.4211 0.3553 0.6788 0.076 Uiso 1 1 calc R
H8AB H 0.3454 0.2862 0.6448 0.076 Uiso 1 1 calc R
H8AC H 0.4745 0.2658 0.6369 0.076 Uiso 1 1 calc R
C8 C 0.3057(4) 0.5480(2) 0.0487(3) 0.0704(16) Uani 1 1 d .
H8A H 0.2281 0.5555 0.0713 0.106 Uiso 1 1 calc R
H8B H 0.3137 0.5167 -0.0046 0.106 Uiso 1 1 calc R
H8C H 0.3376 0.6086 0.0347 0.106 Uiso 1 1 calc R
C9A C 0.5042(4) 0.0078(2) 0.8688(3) 0.0750(16) Uani 1 1 d .
H9AA H 0.5157 -0.0194 0.8131 0.112 Uiso 1 1 calc R
H9AB H 0.4623 -0.0337 0.9141 0.112 Uiso 1 1 calc R
H9AC H 0.5750 0.0172 0.8869 0.112 Uiso 1 1 calc R
C9 C 0.5445(4) 0.2707(2) 0.1289(4) 0.101(2) Uani 1 1 d .
H9A H 0.5533 0.2289 0.1821 0.151 Uiso 1 1 calc R
H9B H 0.6164 0.2881 0.0982 0.151 Uiso 1 1 calc R
H9C H 0.5062 0.2399 0.0900 0.151 Uiso 1 1 calc R
C10A C 0.2649(3) 0.35942(16) 0.8190(2) 0.0360(11) Uani 1 1 d .
C10 C 0.2945(3) 0.60236(17) 0.2259(3) 0.0385(12) Uani 1 1 d .
C11A C 0.1683(3) 0.36501(16) 0.7865(3) 0.0414(11) Uani 1 1 d .
H11A H 0.1380 0.3102 0.7752 0.050 Uiso 1 1 calc R
C11 C 0.3442(3) 0.68715(17) 0.2000(3) 0.0435(12) Uani 1 1 d .
H11B H 0.4144 0.6897 0.1660 0.052 Uiso 1 1 calc R
C12A C 0.1119(3) 0.44962(16) 0.7690(3) 0.0438(12) Uani 1 1 d .
H12A H 0.0446 0.4519 0.7460 0.053 Uiso 1 1 calc R
C12 C 0.2887(3) 0.76742(17) 0.2251(3) 0.0411(12) Uani 1 1 d .
H12B H 0.3232 0.8243 0.2086 0.049 Uiso 1 1 calc R
C13A C 0.1565(3) 0.53133(15) 0.7861(3) 0.0400(11) Uani 1 1 d .
C13 C 0.1855(3) 0.76742(16) 0.2729(3) 0.0365(12) Uani 1 1 d .
C14A C 0.2533(3) 0.52424(16) 0.8197(2) 0.0376(11) Uani 1 1 d .
H14A H 0.2828 0.5785 0.8329 0.045 Uiso 1 1 calc R
C14 C 0.1344(3) 0.68195(16) 0.2942(3) 0.0430(12) Uani 1 1 d .
H14B H 0.0619 0.6795 0.3240 0.052 Uiso 1 1 calc R
C15A C 0.3108(3) 0.43982(16) 0.8356(3) 0.0408(12) Uani 1 1 d .
H15A H 0.3792 0.4373 0.8570 0.049 Uiso 1 1 calc R
C15 C 0.1914(4) 0.60112(17) 0.2709(3) 0.0422(12) Uani 1 1 d .
H15B H 0.1573 0.5440 0.2869 0.051 Uiso 1 1 calc R
C16A C 0.1139(3) 0.70778(15) 0.8197(3) 0.0402(12) Uani 1 1 d .
C16 C 0.0026(3) 0.87021(16) 0.3314(2) 0.0370(11) Uani 1 1 d .
C17 C -0.0659(3) 0.87216(17) 0.2657(2) 0.0331(7) Uiso 1 1 d .
C17A C 0.1571(3) 0.79189(17) 0.7763(3) 0.0436(13) Uani 1 1 d .
C18 C -0.1756(3) 0.89684(17) 0.2816(3) 0.0429(11) Uani 1 1 d .
H18A H -0.2190 0.8997 0.2353 0.051 Uiso 1 1 calc R
C18A C 0.1812(4) 0.85831(18) 0.8280(3) 0.0477(13) Uani 1 1 d .
H18B H 0.2108 0.9141 0.7992 0.057 Uiso 1 1 calc R
C19 C -0.2241(3) 0.91782(17) 0.3654(3) 0.0419(11) Uani 1 1 d .
C19A C 0.1641(4) 0.8465(2) 0.9176(3) 0.0604(15) Uani 1 1 d .
C20 C -0.1580(3) 0.91206(16) 0.4311(3) 0.0363(11) Uani 1 1 d .
H20A H -0.1897 0.9249 0.4883 0.044 Uiso 1 1 calc R
C20A C 0.1198(3) 0.7650(2) 0.9602(3) 0.0462(13) Uani 1 1 d .
H20B H 0.1072 0.7558 1.0227 0.055 Uiso 1 1 calc R
C21 C -0.0466(3) 0.88814(15) 0.4168(2) 0.0346(10) Uani 1 1 d .
C21A C 0.0936(3) 0.69642(17) 0.9114(3) 0.0416(12) Uani 1 1 d .
C22 C 0.0160(3) 0.87966(18) 0.4937(3) 0.0405(11) Uani 1 1 d .
H22A H 0.0458 0.8165 0.5038 0.061 Uiso 1 1 calc R
H22B H -0.0328 0.8947 0.5463 0.061 Uiso 1 1 calc R
H22C H 0.0759 0.9222 0.4814 0.061 Uiso 1 1 calc R
C22A C 0.1821(5) 0.8113(2) 0.6790(3) 0.0590(14) Uani 1 1 d .
H22D H 0.1961 0.8767 0.6631 0.089 Uiso 1 1 calc R
H22E H 0.1198 0.7956 0.6518 0.089 Uiso 1 1 calc R
H22F H 0.2468 0.7743 0.6579 0.089 Uiso 1 1 calc R
C23 C -0.0184(4) 0.8568(2) 0.1709(3) 0.0547(13) Uani 1 1 d .
H23A H -0.0775 0.8446 0.1385 0.082 Uiso 1 1 calc R
H23B H 0.0340 0.8042 0.1718 0.082 Uiso 1 1 calc R
H23C H 0.0187 0.9119 0.1419 0.082 Uiso 1 1 calc R
C23A C 0.0415(3) 0.61173(17) 0.9639(3) 0.0473(12) Uani 1 1 d .
H23D H 0.0181 0.6241 1.0249 0.071 Uiso 1 1 calc R
H23E H 0.0947 0.5597 0.9630 0.071 Uiso 1 1 calc R
H23F H -0.0219 0.5969 0.9377 0.071 Uiso 1 1 calc R
C24A C 0.1931(5) 0.9197(3) 0.9711(3) 0.087(2) Uani 1 1 d .
H24A H 0.2366 0.9658 0.9323 0.131 Uiso 1 1 calc R
H24B H 0.2353 0.8912 1.0169 0.131 Uiso 1 1 calc R
H24C H 0.1260 0.9492 0.9985 0.131 Uiso 1 1 calc R
C24 C -0.3414(4) 0.9492(2) 0.3809(3) 0.0608(14) Uani 1 1 d .
H24D H -0.3501 0.9969 0.4210 0.091 Uiso 1 1 calc R
H24E H -0.3856 0.8970 0.4072 0.091 Uiso 1 1 calc R
H24F H -0.3653 0.9743 0.3248 0.091 Uiso 1 1 calc R
C25A C 0.1926(4) 0.5940(2) 0.5788(3) 0.0595(14) Uani 1 1 d .
H25A H 0.2111 0.5919 0.5152 0.089 Uiso 1 1 calc R
H25B H 0.2108 0.5341 0.6099 0.089 Uiso 1 1 calc R
H25C H 0.2342 0.6415 0.5972 0.089 Uiso 1 1 calc R
C25 C 0.3056(3) 0.81649(18) 0.4324(3) 0.0487(12) Uani 1 1 d .
H25D H 0.2346 0.7944 0.4609 0.073 Uiso 1 1 calc R
H25E H 0.3528 0.8213 0.4773 0.073 Uiso 1 1 calc R
H25F H 0.3395 0.7732 0.3919 0.073 Uiso 1 1 calc R
C26A C -0.1459(3) 0.66848(19) 0.7933(3) 0.0489(13) Uani 1 1 d .
H26A H -0.2212 0.6911 0.7898 0.073 Uiso 1 1 calc R
H26B H -0.1075 0.7129 0.8191 0.073 Uiso 1 1 calc R
H26C H -0.1460 0.6093 0.8303 0.073 Uiso 1 1 calc R
C26 C 0.1140(4) 1.05386(19) 0.2270(3) 0.0692(15) Uani 1 1 d .
H26D H 0.1170 1.1203 0.2096 0.104 Uiso 1 1 calc R
H26E H 0.0412 1.0393 0.2578 0.104 Uiso 1 1 calc R
H26F H 0.1290 1.0214 0.1744 0.104 Uiso 1 1 calc R
C27A C -0.1710(5) 0.6551(3) 0.4734(3) 0.0861(19) Uani 1 1 d .
H27A H -0.2488 0.6512 0.4960 0.129 Uiso 1 1 calc R
H27B H -0.1487 0.6058 0.4362 0.129 Uiso 1 1 calc R
H27C H -0.1579 0.7148 0.4386 0.129 Uiso 1 1 calc R
C27 C 0.4275(4) 1.1407(2) 0.3692(3) 0.0747(17) Uani 1 1 d .
H27D H 0.5025 1.1149 0.3626 0.112 Uiso 1 1 calc R
H27E H 0.4079 1.1588 0.4286 0.112 Uiso 1 1 calc R
H27F H 0.4220 1.1947 0.3258 0.112 Uiso 1 1 calc R
C28A C 0.0253(3) 0.63523(15) 0.6865(2) 0.0340(10) Uani 1 1 d .
C28 C 0.2086(3) 0.93233(17) 0.3277(2) 0.0325(7) Uiso 1 1 d .
C29A C -0.0880(3) 0.65611(15) 0.7011(2) 0.0370(11) Uani 1 1 d .
C29 C 0.1976(3) 1.02416(17) 0.2868(3) 0.0475(12) Uani 1 1 d .
C30A C -0.1514(3) 0.66111(17) 0.6331(3) 0.0452(12) Uani 1 1 d .
H30A H -0.2274 0.6757 0.6450 0.054 Uiso 1 1 calc R
C30 C 0.2706(3) 1.08891(17) 0.3009(3) 0.0477(12) Uani 1 1 d .
H30B H 0.2650 1.1496 0.2722 0.057 Uiso 1 1 calc R
C31A C -0.1066(4) 0.6453(2) 0.5483(3) 0.0578(14) Uani 1 1 d .
C31 C 0.3492(3) 1.06805(18) 0.3542(3) 0.0447(13) Uani 1 1 d .
C32A C 0.0056(4) 0.62158(19) 0.5352(3) 0.0578(14) Uani 1 1 d .
H32A H 0.0380 0.6084 0.4783 0.069 Uiso 1 1 calc R
C32 C 0.3601(3) 0.97834(18) 0.3944(3) 0.0414(12) Uani 1 1 d .
H32B H 0.4154 0.9626 0.4309 0.050 Uiso 1 1 calc R
C33A C 0.0710(3) 0.61649(16) 0.6007(3) 0.0449(12) Uani 1 1 d .
C33 C 0.2897(3) 0.91116(17) 0.3810(2) 0.0365(11) Uani 1 1 d .
B1A B 0.0956(4) 0.62715(18) 0.7628(3) 0.0399(13) Uani 1 1 d .
B1 B 0.1283(4) 0.85616(19) 0.3109(3) 0.0369(12) Uani 1 1 d .

loop_
_atom_site_aniso_label
_atom_site_aniso_U_11
_atom_site_aniso_U_22
_atom_site_aniso_U_33
_atom_site_aniso_U_23
_atom_site_aniso_U_13
_atom_site_aniso_U_12
C1A 0.041(3) 0.0314(14) 0.051(3) -0.0046(15) -0.006(3) 0.0137(14)
C1 0.048(3) 0.0253(14) 0.112(5) -0.0048(19) 0.014(3) 0.0063(14)
C2A 0.060(3) 0.0340(14) 0.044(3) -0.0002(15) -0.001(3) 0.0154(15)
C2 0.043(3) 0.0304(15) 0.094(4) 0.0083(18) -0.006(3) 0.0064(14)
C3A 0.035(3) 0.0297(13) 0.041(3) 0.0006(14) 0.008(2) 0.0042(13)
C3 0.044(3) 0.0276(13) 0.061(3) 0.0086(15) 0.002(3) -0.0053(13)
C4A 0.033(3) 0.0240(12) 0.047(3) -0.0056(14) -0.004(2) 0.0052(12)
C4 0.037(3) 0.0241(12) 0.060(3) -0.0049(14) -0.002(2) 0.0025(12)
C5 0.046(3) 0.0348(14) 0.061(3) -0.0102(16) -0.004(3) 0.0066(14)
C5A 0.035(3) 0.0281(13) 0.044(3) -0.0031(14) 0.002(2) 0.0030(13)
C6 0.061(4) 0.0386(16) 0.086(4) -0.0233(19) 0.011(3) 0.0047(17)
C6A 0.030(3) 0.0367(14) 0.049(3) -0.0115(15) -0.002(2) 0.0097(14)
C7A 0.071(4) 0.0418(16) 0.053(3) -0.0006(16) 0.009(3) 0.0175(17)
C7 0.100(5) 0.0511(19) 0.077(4) 0.002(2) -0.033(3) 0.004(2)
C8A 0.056(3) 0.0473(17) 0.041(3) 0.0050(16) 0.006(3) 0.0088(16)
C8 0.081(4) 0.068(2) 0.066(4) -0.019(2) -0.023(3) 0.024(2)
C9A 0.092(4) 0.0480(18) 0.078(4) -0.0047(18) -0.010(3) 0.043(2)
C9 0.100(5) 0.0319(16) 0.148(6) -0.004(2) 0.045(4) 0.0233(19)
C10A 0.034(3) 0.0250(12) 0.047(3) -0.0043(13) -0.002(2) 0.0066(12)
C10 0.040(3) 0.0256(13) 0.048(3) -0.0059(14) -0.001(3) 0.0037(14)
C11A 0.038(3) 0.0201(11) 0.066(3) -0.0022(13) -0.009(2) -0.0003(12)
C11 0.042(3) 0.0320(13) 0.054(3) -0.0068(15) 0.003(3) 0.0022(13)
C12A 0.043(3) 0.0254(12) 0.065(3) -0.0043(14) -0.016(2) 0.0072(12)
C12 0.034(3) 0.0256(13) 0.061(3) -0.0062(15) 0.003(3) -0.0026(13)
C13A 0.050(3) 0.0206(12) 0.046(3) 0.0009(13) 0.000(2) 0.0028(12)
C13 0.028(3) 0.0263(13) 0.051(3) -0.0034(14) 0.005(3) -0.0023(13)
C14A 0.040(3) 0.0233(12) 0.050(3) -0.0052(13) -0.008(2) 0.0036(12)
C14 0.041(3) 0.0274(13) 0.060(3) -0.0058(14) -0.004(2) 0.0029(12)
C15A 0.039(3) 0.0287(13) 0.055(3) -0.0055(14) -0.010(2) 0.0068(13)
C15 0.045(3) 0.0254(13) 0.055(3) -0.0045(14) -0.003(3) 0.0013(14)
C16A 0.055(3) 0.0215(12) 0.042(3) 0.0003(13) -0.007(3) 0.0117(12)
C16 0.039(3) 0.0218(11) 0.048(3) -0.0060(13) 0.004(2) 0.0036(12)
C17A 0.050(3) 0.0240(13) 0.053(4) 0.0011(15) 0.001(3) 0.0031(13)
C18 0.049(3) 0.0286(13) 0.051(3) -0.0051(14) -0.009(2) 0.0023(13)
C18A 0.057(3) 0.0278(13) 0.055(4) -0.0024(15) 0.002(3) -0.0037(14)
C19 0.036(3) 0.0306(13) 0.059(3) -0.0105(15) -0.001(3) 0.0030(13)
C19A 0.076(4) 0.0361(15) 0.070(4) -0.018(2) -0.005(3) 0.0001(17)
C20 0.031(3) 0.0311(13) 0.044(3) -0.0080(14) 0.006(2) -0.0010(12)
C20A 0.054(3) 0.0439(16) 0.037(3) -0.0077(17) 0.011(3) -0.0027(16)
C21 0.035(3) 0.0222(11) 0.045(3) -0.0033(13) 0.000(2) 0.0022(12)
C21A 0.046(3) 0.0258(13) 0.048(4) -0.0012(14) 0.006(3) 0.0081(12)
C22 0.040(3) 0.0357(13) 0.043(3) -0.0052(14) 0.002(2) 0.0052(13)
C22A 0.088(4) 0.0375(16) 0.050(4) 0.0110(16) -0.011(3) -0.0163(17)
C23 0.060(4) 0.0509(17) 0.051(3) -0.0058(18) -0.001(3) -0.0050(17)
C23A 0.062(3) 0.0321(14) 0.041(3) 0.0043(14) 0.007(3) 0.0036(14)
C24A 0.140(6) 0.060(2) 0.061(4) -0.023(2) 0.010(4) -0.035(3)
C24 0.042(3) 0.062(2) 0.080(4) -0.025(2) -0.007(3) 0.0129(17)
C25A 0.064(4) 0.0452(17) 0.059(3) -0.0049(18) 0.022(3) 0.0015(17)
C25 0.045(3) 0.0380(15) 0.059(3) -0.0021(15) -0.003(3) 0.0105(14)
C26A 0.048(3) 0.0391(15) 0.057(3) -0.0019(16) -0.008(3) 0.0074(14)
C26 0.081(4) 0.0320(15) 0.095(4) 0.0146(17) -0.029(3) -0.0028(16)
C27A 0.137(6) 0.061(2) 0.070(4) 0.011(2) -0.052(4) -0.028(3)
C27 0.073(4) 0.0460(18) 0.108(5) -0.018(2) -0.012(4) -0.0103(18)
C28A 0.040(3) 0.0198(11) 0.040(3) 0.0012(12) -0.004(2) 0.0032(12)
C29A 0.045(3) 0.0181(11) 0.045(3) 0.0067(12) -0.005(2) -0.0039(12)
C29 0.050(3) 0.0265(13) 0.065(3) -0.0064(14) -0.008(3) 0.0068(13)
C30A 0.046(3) 0.0292(13) 0.060(3) 0.0085(16) -0.016(3) -0.0090(13)
C30 0.050(3) 0.0254(13) 0.063(3) 0.0003(14) 0.005(3) -0.0019(13)
C31A 0.088(4) 0.0304(14) 0.059(4) 0.0063(17) -0.028(3) -0.0147(18)
C31 0.043(3) 0.0341(14) 0.054(3) -0.0112(16) 0.010(3) -0.0032(14)
C32A 0.096(4) 0.0327(15) 0.045(3) -0.0011(15) -0.012(3) -0.0067(18)
C32 0.039(3) 0.0365(14) 0.046(3) -0.0115(15) 0.006(2) 0.0070(13)
C33A 0.058(3) 0.0242(12) 0.050(3) -0.0014(14) -0.001(3) -0.0001(14)
C33 0.038(3) 0.0309(13) 0.036(3) -0.0071(13) 0.010(2) 0.0069(12)
B1A 0.046(3) 0.0233(13) 0.047(3) -0.0021(15) 0.002(3) 0.0065(14)
B1 0.044(3) 0.0261(14) 0.036(3) 0.0019(14) 0.002(3) 0.0040(14)

loop_
_atom_type_symbol
_atom_type_description
_atom_type_scat_dispersion_real
_atom_type_scat_dispersion_imag
_atom_type_scat_source
C C 0.0033 0.0016 'International Tables Vol C Tables 4.2.6.8 and 6.1.1.4'
H H 0.0000 0.0000 'International Tables Vol C Tables 4.2.6.8 and 6.1.1.4'
B B 0.0013 0.0007 'International Tables Vol C Tables 4.2.6.8 and 6.1.1.4'

loop_
_geom_angle_atom_site_label_1
_geom_angle_atom_site_label_2
_geom_angle_atom_site_label_3
_geom_angle
C6A C1A C2A 118.7(3)
C6A C1A C9A 120.5(3)
C2A C1A C9A 120.8(4)
C6 C1 C2 118.4(3)
C6 C1 C9 121.2(5)
C2 C1 C9 120.4(4)
C1A C2A C3A 121.9(4)
C1A C2A H2AA 119.1
C3A C2A H2AA 119.1
C1 C2 C3 121.5(4)
C1 C2 H2A 119.3
C3 C2 H2A 119.3
C2A C3A C4A 117.6(3)
C2A C3A C7A 120.2(3)
C4A C3A C7A 122.1(3)
C2 C3 C4 118.5(4)
C2 C3 C7 119.2(4)
C4 C3 C7 122.2(3)
C3A C4A C5A 121.5(3)
C3A C4A C10A 120.3(3)
C5A C4A C10A 118.2(3)
C5 C4 C3 120.8(3)
C5 C4 C10 119.9(3)
C3 C4 C10 119.3(3)
C4 C5 C6 118.2(4)
C4 C5 C8 122.0(3)
C6 C5 C8 119.8(3)
C6A C5A C4A 117.4(3)
C6A C5A C8A 120.5(3)
C4A C5A C8A 122.1(3)
C1 C6 C5 122.7(4)
C1 C6 H6A 118.6
C5 C6 H6A 118.6
C1A C6A C5A 123.0(3)
C1A C6A H6AA 118.5
C5A C6A H6AA 118.5
C3A C7A H7AA 109.5
C3A C7A H7AB 109.5
H7AA C7A H7AB 109.5
C3A C7A H7AC 109.5
H7AA C7A H7AC 109.5
H7AB C7A H7AC 109.5
C3 C7 H7A 109.5
C3 C7 H7B 109.5
H7A C7 H7B 109.5
C3 C7 H7C 109.5
H7A C7 H7C 109.5
H7B C7 H7C 109.5
C5A C8A H8AA 109.5
C5A C8A H8AB 109.5
H8AA C8A H8AB 109.5
C5A C8A H8AC 109.5
H8AA C8A H8AC 109.5
H8AB C8A H8AC 109.5
C5 C8 H8A 109.5
C5 C8 H8B 109.5
H8A C8 H8B 109.5
C5 C8 H8C 109.5
H8A C8 H8C 109.5
H8B C8 H8C 109.5
C1A C9A H9AA 109.5
C1A C9A H9AB 109.5
H9AA C9A H9AB 109.5
C1A C9A H9AC 109.5
H9AA C9A H9AC 109.5
H9AB C9A H9AC 109.5
C1 C9 H9A 109.5
C1 C9 H9B 109.5
H9A C9 H9B 109.5
C1 C9 H9C 109.5
H9A C9 H9C 109.5
H9B C9 H9C 109.5
C11A C10A C15A 119.7(3)
C11A C10A C4A 121.2(2)
C15A C10A C4A 119.1(3)
C15 C10 C11 119.3(3)
C15 C10 C4 122.7(3)
C11 C10 C4 118.0(4)
C10A C11A C12A 121.8(3)
C10A C11A H11A 119.1
C12A C11A H11A 119.1
C12 C11 C10 118.9(4)
C12 C11 H11B 120.5
C10 C11 H11B 120.5
C11A C12A C13A 119.3(4)
C11A C12A H12A 120.4
C13A C12A H12A 120.4
C13 C12 C11 122.7(3)
C13 C12 H12B 118.7
C11 C12 H12B 118.7
C14A C13A C12A 118.1(3)
C14A C13A B1A 122.5(3)
C12A C13A B1A 119.3(4)
C12 C13 C14 117.5(3)
C12 C13 B1 122.7(3)
C14 C13 B1 119.6(4)
C13A C14A C15A 122.7(3)
C13A C14A H14A 118.7
C15A C14A H14A 118.7
C15 C14 C13 119.7(4)
C15 C14 H14B 120.2
C13 C14 H14B 120.2
C10A C15A C14A 118.4(4)
C10A C15A H15A 120.8
C14A C15A H15A 120.8
C10 C15 C14 121.8(3)
C10 C15 H15B 119.1
C14 C15 H15B 119.1
C21A C16A C17A 118.8(3)
C21A C16A B1A 121.6(3)
C17A C16A B1A 119.5(4)
C17 C16 C21 117.6(3)
C17 C16 B1 121.9(3)
C21 C16 B1 120.3(3)
C18 C17 C16 121.5(3)
C18 C17 C23 117.4(3)
C16 C17 C23 120.8(3)
C18A C17A C16A 118.4(4)
C18A C17A C22A 118.3(3)
C16A C17A C22A 123.3(3)
C17 C18 C19 121.0(4)
C17 C18 H18A 119.5
C19 C18 H18A 119.5
C19A C18A C17A 123.0(3)
C19A C18A H18B 118.5
C17A C18A H18B 118.5
C20 C19 C18 117.6(3)
C20 C19 C24 121.7(3)
C18 C19 C24 120.7(4)
C18A C19A C20A 118.7(3)
C18A C19A C24A 121.2(4)
C20A C19A C24A 120.1(5)
C19 C20 C21 122.7(3)
C19 C20 H20A 118.6
C21 C20 H20A 118.6
C19A C20A C21A 120.6(4)
C19A C20A H20B 119.7
C21A C20A H20B 119.7
C20 C21 C16 119.4(3)
C20 C21 C22 118.2(3)
C16 C21 C22 122.3(3)
C16A C21A C20A 120.5(3)
C16A C21A C23A 123.0(3)
C20A C21A C23A 116.5(4)
C21 C22 H22A 109.5
C21 C22 H22B 109.5
H22A C22 H22B 109.5
C21 C22 H22C 109.5
H22A C22 H22C 109.5
H22B C22 H22C 109.5
C17A C22A H22D 109.5
C17A C22A H22E 109.5
H22D C22A H22E 109.5
C17A C22A H22F 109.5
H22D C22A H22F 109.5
H22E C22A H22F 109.5
C17 C23 H23A 109.5
C17 C23 H23B 109.5
H23A C23 H23B 109.5
C17 C23 H23C 109.5
H23A C23 H23C 109.5
H23B C23 H23C 109.5
C21A C23A H23D 109.5
C21A C23A H23E 109.5
H23D C23A H23E 109.5
C21A C23A H23F 109.5
H23D C23A H23F 109.5
H23E C23A H23F 109.5
C19A C24A H24A 109.5
C19A C24A H24B 109.5
H24A C24A H24B 109.5
C19A C24A H24C 109.5
H24A C24A H24C 109.5
H24B C24A H24C 109.5
C19 C24 H24D 109.5
C19 C24 H24E 109.5
H24D C24 H24E 109.5
C19 C24 H24F 109.5
H24D C24 H24F 109.5
H24E C24 H24F 109.5
C33A C25A H25A 109.5
C33A C25A H25B 109.5
H25A C25A H25B 109.5
C33A C25A H25C 109.5
H25A C25A H25C 109.5
H25B C25A H25C 109.5
C33 C25 H25D 109.5
C33 C25 H25E 109.5
H25D C25 H25E 109.5
C33 C25 H25F 109.5
H25D C25 H25F 109.5
H25E C25 H25F 109.5
C29A C26A H26A 109.5
C29A C26A H26B 109.5
H26A C26A H26B 109.5
C29A C26A H26C 109.5
H26A C26A H26C 109.5
H26B C26A H26C 109.5
C29 C26 H26D 109.5
C29 C26 H26E 109.5
H26D C26 H26E 109.5
C29 C26 H26F 109.5
H26D C26 H26F 109.5
H26E C26 H26F 109.5
C31A C27A H27A 109.5
C31A C27A H27B 109.5
H27A C27A H27B 109.5
C31A C27A H27C 109.5
H27A C27A H27C 109.5
H27B C27A H27C 109.5
C31 C27 H27D 109.5
C31 C27 H27E 109.5
H27D C27 H27E 109.5
C31 C27 H27F 109.5
H27D C27 H27F 109.5
H27E C27 H27F 109.5
C29A C28A C33A 117.3(3)
C29A C28A B1A 121.3(3)
C33A C28A B1A 121.3(3)
C33 C28 C29 118.6(3)
C33 C28 B1 121.6(3)
C29 C28 B1 119.8(3)
C30A C29A C28A 121.2(4)
C30A C29A C26A 117.9(4)
C28A C29A C26A 120.8(3)
C30 C29 C28 118.6(4)
C30 C29 C26 118.5(3)
C28 C29 C26 122.8(3)
C31A C30A C29A 121.8(4)
C31A C30A H30A 119.1
C29A C30A H30A 119.1
C31 C30 C29 122.6(3)
C31 C30 H30B 118.7
C29 C30 H30B 118.7
C30A C31A C32A 116.5(4)
C30A C31A C27A 122.9(5)
C32A C31A C27A 120.5(5)
C30 C31 C32 119.0(3)
C30 C31 C27 121.5(3)
C32 C31 C27 119.5(4)
C33A C32A C31A 123.4(4)
C33A C32A H32A 118.3
C31A C32A H32A 118.3
C31 C32 C33 120.2(4)
C31 C32 H32B 119.9
C33 C32 H32B 119.9
C32A C33A C28A 119.8(4)
C32A C33A C25A 119.3(4)
C28A C33A C25A 120.9(4)
C28 C33 C32 121.0(3)
C28 C33 C25 123.4(3)
C32 C33 C25 115.5(4)
C28A B1A C13A 117.7(3)
C28A B1A C16A 125.8(2)
C13A B1A C16A 116.5(3)
C16 B1 C13 123.0(3)
C16 B1 C28 121.2(2)
C13 B1 C28 115.8(3)

loop_
_geom_bond_atom_site_label_1
_geom_bond_atom_site_label_2
_geom_bond_distance
C1A C6A 1.354(5)
C1A C2A 1.398(5)
C1A C9A 1.523(4)
C1 C6 1.351(7)
C1 C2 1.391(7)
C1 C9 1.539(4)
C2A C3A 1.399(4)
C2A H2AA 0.9500
C2 C3 1.401(4)
C2 H2A 0.9500
C3A C4A 1.406(5)
C3A C7A 1.486(5)
C3 C4 1.402(5)
C3 C7 1.498(6)
C4A C5A 1.407(5)
C4A C10A 1.513(4)
C4 C5 1.378(5)
C4 C10 1.514(4)
C5 C6 1.414(4)
C5 C8 1.494(6)
C5A C6A 1.404(4)
C5A C8A 1.501(5)
C6 H6A 0.9500
C6A H6AA 0.9500
C7A H7AA 0.9800
C7A H7AB 0.9800
C7A H7AC 0.9800
C7 H7A 0.9800
C7 H7B 0.9800
C7 H7C 0.9800
C8A H8AA 0.9800
C8A H8AB 0.9800
C8A H8AC 0.9800
C8 H8A 0.9800
C8 H8B 0.9800
C8 H8C 0.9800
C9A H9AA 0.9800
C9A H9AB 0.9800
C9A H9AC 0.9800
C9 H9A 0.9800
C9 H9B 0.9800
C9 H9C 0.9800
C10A C11A 1.358(5)
C10A C15A 1.403(4)
C10 C15 1.364(5)
C10 C11 1.408(5)
C11A C12A 1.406(4)
C11A H11A 0.9500
C11 C12 1.397(4)
C11 H11B 0.9500
C12A C13A 1.415(4)
C12A H12A 0.9500
C12 C13 1.382(5)
C12 H12B 0.9500
C13A C14A 1.367(5)
C13A B1A 1.584(4)
C13 C14 1.419(4)
C13 B1 1.581(4)
C14A C15A 1.407(4)
C14A H14A 0.9500
C14 C15 1.402(4)
C14 H14B 0.9500
C15A H15A 0.9500
C15 H15B 0.9500
C16A C21A 1.395(5)
C16A C17A 1.425(5)
C16A B1A 1.599(4)
C16 C17 1.411(5)
C16 C21 1.420(5)
C16 B1 1.552(6)
C17 C18 1.382(5)
C17 C23 1.535(5)
C17A C18A 1.401(5)
C17A C22A 1.487(5)
C18 C19 1.409(5)
C18 H18A 0.9500
C18A C19A 1.362(6)
C18A H18B 0.9500
C19 C20 1.384(5)
C19 C24 1.495(5)
C19A C20A 1.394(6)
C19A C24A 1.517(5)
C20 C21 1.398(5)
C20 H20A 0.9500
C20A C21A 1.405(5)
C20A H20B 0.9500
C21 C22 1.499(5)
C21A C23A 1.522(5)
C22 H22A 0.9800
C22 H22B 0.9800
C22 H22C 0.9800
C22A H22D 0.9800
C22A H22E 0.9800
C22A H22F 0.9800
C23 H23A 0.9800
C23 H23B 0.9800
C23 H23C 0.9800
C23A H23D 0.9800
C23A H23E 0.9800
C23A H23F 0.9800
C24A H24A 0.9800
C24A H24B 0.9800
C24A H24C 0.9800
C24 H24D 0.9800
C24 H24E 0.9800
C24 H24F 0.9800
C25A C33A 1.523(5)
C25A H25A 0.9800
C25A H25B 0.9800
C25A H25C 0.9800
C25 C33 1.531(5)
C25 H25D 0.9800
C25 H25E 0.9800
C25 H25F 0.9800
C26A C29A 1.527(5)
C26A H26A 0.9800
C26A H26B 0.9800
C26A H26C 0.9800
C26 C29 1.499(6)
C26 H26D 0.9800
C26 H26E 0.9800
C26 H26F 0.9800
C27A C31A 1.485(6)
C27A H27A 0.9800
C27A H27B 0.9800
C27A H27C 0.9800
C27 C31 1.540(5)
C27 H27D 0.9800
C27 H27E 0.9800
C27 H27F 0.9800
C28A C29A 1.412(5)
C28A C33A 1.418(5)
C28A B1A 1.553(6)
C28 C33 1.387(5)
C28 C29 1.424(4)
C28 B1 1.605(5)
C29A C30A 1.393(5)
C29 C30 1.403(5)
C30A C31A 1.389(6)
C30A H30A 0.9500
C30 C31 1.362(6)
C30 H30B 0.9500
C31A C32A 1.406(6)
C31 C32 1.394(5)
C32A C33A 1.377(6)
C32A H32A 0.9500
C32 C33 1.405(5)
C32 H32B 0.9500
